data_4032789
loop_
_publ_author_name
'Huang, Adrian'
'Wo, Kellie'
'Lee, So Yeun Christine'
'Kneitschel, Nika'
'Chang, Jennifer'
'Zhu, Kathleen'
'Mello, Tatsiana'
'Bancroft, Laura'
'Norman, Natalie J.'
'Zheng, Shao-Liang'

_publ_section_title
;
 Regioselective Synthesis, NMR, and Crystallographic Analysis of
 N1-Substituted Pyrazoles.
;
_journal_issue 17
_journal_name_full 'The Journal of organic chemistry'
_journal_page_first 8864
_journal_page_last 8872
_journal_paper_doi 10.1021/acs.joc.7b01006
_journal_volume 82
_journal_year 2017
_chemical_absolute_configuration ad
_chemical_formula_sum 'C6 H9 N3 O2'
_chemical_formula_weight 155.16
_space_group_crystal_system monoclinic
_space_group_IT_number 8
_space_group_name_Hall 'C -2y'
_space_group_name_H-M_alt 'C 1 m 1'
_symmetry_space_group_name_Hall 'C -2y'
_symmetry_space_group_name_H-M 'C 1 m 1'
_atom_sites_solution_hydrogens geom
_audit_creation_method SHELXL-2014/6
_cell_angle_alpha 90
_cell_angle_beta 101.9002(12)
_cell_angle_gamma 90
_cell_formula_units_Z 2
_cell_length_a 7.6930(2)
_cell_length_b 6.6662(2)
_cell_length_c 7.3655(2)
_cell_measurement_reflns_used 4237
_cell_measurement_temperature 100(2)
_cell_measurement_theta_max 66.5
_cell_measurement_theta_min 6.14
_cell_volume 369.608(18)
_computing_cell_refinement 'SAINT 8.34C (Bruker-AXS, 2014)'
_computing_data_collection 'APEX2 v2014.3.0 (Bruker-AXS, 2014)'
_computing_data_reduction 'SAINT 8.34C (Bruker-AXS, 2014)'
_computing_molecular_graphics 'Bruker SHELXTL (Sheldrick, 2015)'
_computing_publication_material 'Bruker SHELXTL (Sheldrick, 2015)'
_computing_structure_refinement 'SHELXL-2014 (Sheldrick, 2015)'
_computing_structure_solution 'SHELXT-2014 (Sheldrick, 2015)'
_diffrn_ambient_temperature 100(2)
_diffrn_measured_fraction_theta_full 0.994
_diffrn_measured_fraction_theta_max 0.994
_diffrn_measurement_device_type
;
Bruker D8 goniometer with CCD area detector  
;
_diffrn_measurement_method 'omega and phi scans'
_diffrn_radiation_monochromator graphite
_diffrn_radiation_source 'I\mS microfocus tube'
_diffrn_radiation_type CuK\a
_diffrn_radiation_wavelength 1.54178
_diffrn_reflns_av_R_equivalents 0.0221
_diffrn_reflns_av_unetI/netI 0.0128
_diffrn_reflns_Laue_measured_fraction_full 0.994
_diffrn_reflns_Laue_measured_fraction_max 0.994
_diffrn_reflns_limit_h_max 9
_diffrn_reflns_limit_h_min -8
_diffrn_reflns_limit_k_max 7
_diffrn_reflns_limit_k_min -7
_diffrn_reflns_limit_l_max 7
_diffrn_reflns_limit_l_min -8
_diffrn_reflns_number 4234
_diffrn_reflns_point_group_measured_fraction_full 0.910
_diffrn_reflns_point_group_measured_fraction_max 0.910
_diffrn_reflns_theta_full 66.500
_diffrn_reflns_theta_max 66.480
_diffrn_reflns_theta_min 6.140
_exptl_absorpt_coefficient_mu 0.905
_exptl_absorpt_correction_T_max 0.8642
_exptl_absorpt_correction_T_min 0.7970
_exptl_absorpt_correction_type multi-scan
_exptl_absorpt_process_details sadabs
_exptl_crystal_colour colorless
_exptl_crystal_density_diffrn 1.394
_exptl_crystal_description block
_exptl_crystal_F_000 164
_exptl_crystal_size_max 0.120
_exptl_crystal_size_mid 0.020
_exptl_crystal_size_min 0.020
_refine_diff_density_max 0.204
_refine_diff_density_min -0.110
_refine_diff_density_rms 0.042
_refine_ls_abs_structure_details
;
 Flack x determined using 284 quotients [(I+)-(I-)]/[(I+)+(I-)]
 (Parsons, Flack and Wagner, Acta Cryst. B69 (2013) 249-259).
;
_refine_ls_abs_structure_Flack 0.06(17)
_refine_ls_extinction_coef 0.021(3)
_refine_ls_extinction_expression Fc^*^=kFc[1+0.001xFc^2^\l^3^/sin(2\q)]^-1/4^
_refine_ls_extinction_method SHELXL
_refine_ls_goodness_of_fit_ref 1.129
_refine_ls_hydrogen_treatment constr
_refine_ls_matrix_type full
_refine_ls_number_parameters 66
_refine_ls_number_reflns 638
_refine_ls_number_restraints 2
_refine_ls_restrained_S_all 1.127
_refine_ls_R_factor_all 0.0232
_refine_ls_R_factor_gt 0.0232
_refine_ls_shift/su_max 0.000
_refine_ls_shift/su_mean 0.000
_refine_ls_structure_factor_coef Fsqd
_refine_ls_weighting_details 'w=1/[\s^2^(Fo^2^)+(0.0381P)^2^+0.1084P] where P=(Fo^2^+2Fc^2^)/3'
_refine_ls_weighting_scheme calc
_refine_ls_wR_factor_gt 0.0606
_refine_ls_wR_factor_ref 0.0606
_reflns_Friedel_coverage 0.823
_reflns_Friedel_fraction_full 0.825
_reflns_Friedel_fraction_max 0.825
_reflns_number_gt 636
_reflns_number_total 638
_reflns_threshold_expression 'I > 2\s(I)'
_cod_data_source_file jo7b01006_si_001.cif
_cod_data_source_block lab5-12
_cod_original_cell_volume 369.607(18)
_cod_database_code 4032789
_shelx_space_group_comment
;
The symmetry employed for this shelxl refinement is uniquely defined
by the following loop, which should always be used as a source of
symmetry information in preference to the above space-group names.
They are only intended as comments.
;
_shelx_estimated_absorpt_t_min 0.899
_shelx_estimated_absorpt_t_max 0.982
_shelxl_version_number 2014/6

loop_
_space_group_symop_operation_xyz
'x, y, z'
'x, -y, z'
'x+1/2, y+1/2, z'
'x+1/2, -y+1/2, z'

loop_
_atom_site_label
_atom_site_type_symbol
_atom_site_fract_x
_atom_site_fract_y
_atom_site_fract_z
_atom_site_U_iso_or_equiv
_atom_site_adp_type
_atom_site_occupancy
_atom_site_site_symmetry_order
_atom_site_calc_flag
_atom_site_refinement_flags_posn
_atom_site_refinement_flags_adp
_atom_site_refinement_flags_occupancy
C1 C -0.5505(4) -0.5000 -0.6232(4) 0.0156(6) Uani 1 2 d S T P
C2 C -0.4293(4) -0.5000 -0.7403(4) 0.0166(6) Uani 1 2 d S T P
H2 H -0.4523 -0.5000 -0.8721 0.020 Uiso 1 2 calc R U P
C3 C -0.2681(4) -0.5000 -0.6173(4) 0.0172(6) Uani 1 2 d S T P
H3 H -0.1541 -0.5000 -0.6481 0.021 Uiso 1 2 calc R U P
C4 C -0.1729(4) -0.5000 -0.2646(4) 0.0177(6) Uani 1 2 d S T P
H4 H -0.0505 -0.5000 -0.2910 0.021 Uiso 1 2 calc R U P
C5 C -0.1952(3) -0.3106(3) -0.1573(3) 0.0204(5) Uani 1 1 d . . .
H5A H -0.1079 -0.3100 -0.0397 0.031 Uiso 1 1 calc R U .
H5B H -0.3153 -0.3067 -0.1321 0.031 Uiso 1 1 calc R U .
H5C H -0.1766 -0.1930 -0.2307 0.031 Uiso 1 1 calc R U .
N1 N -0.4766(3) -0.5000 -0.4441(3) 0.0161(6) Uani 1 2 d S T P
N2 N -0.3024(3) -0.5000 -0.4441(3) 0.0151(5) Uani 1 2 d S T P
N3 N -0.7417(3) -0.5000 -0.6787(3) 0.0165(6) Uani 1 2 d S T P
O1 O -0.8062(3) -0.5000 -0.8458(3) 0.0233(5) Uani 1 2 d S T P
O2 O -0.8300(3) -0.5000 -0.5571(3) 0.0230(6) Uani 1 2 d S T P

loop_
_atom_site_aniso_label
_atom_site_aniso_U_11
_atom_site_aniso_U_22
_atom_site_aniso_U_33
_atom_site_aniso_U_23
_atom_site_aniso_U_13
_atom_site_aniso_U_12
C1 0.0162(14) 0.0138(14) 0.0163(15) 0.000 0.0024(11) 0.000
C2 0.0189(16) 0.0159(13) 0.0147(15) 0.000 0.0027(11) 0.000
C3 0.0171(14) 0.0167(13) 0.0195(14) 0.000 0.0076(10) 0.000
C4 0.0111(14) 0.0244(16) 0.0168(15) 0.000 0.0010(10) 0.000
C5 0.0190(9) 0.0209(10) 0.0201(9) -0.0004(9) 0.0013(8) -0.0020(8)
N1 0.0103(12) 0.0192(12) 0.0186(13) 0.000 0.0023(10) 0.000
N2 0.0110(11) 0.0175(11) 0.0168(11) 0.000 0.0031(9) 0.000
N3 0.0129(12) 0.0155(13) 0.0195(15) 0.000 -0.0004(10) 0.000
O1 0.0210(12) 0.0280(12) 0.0175(10) 0.000 -0.0038(8) 0.000
O2 0.0145(12) 0.0313(11) 0.0236(12) 0.000 0.0050(8) 0.000

loop_
_atom_type_symbol
_atom_type_description
_atom_type_scat_dispersion_real
_atom_type_scat_dispersion_imag
_atom_type_scat_source
C C 0.0181 0.0091 'International Tables Vol C Tables 4.2.6.8 and 6.1.1.4'
H H 0.0000 0.0000 'International Tables Vol C Tables 4.2.6.8 and 6.1.1.4'
N N 0.0311 0.0180 'International Tables Vol C Tables 4.2.6.8 and 6.1.1.4'
O O 0.0492 0.0322 'International Tables Vol C Tables 4.2.6.8 and 6.1.1.4'

loop_
_geom_angle_atom_site_label_1
_geom_angle_atom_site_label_2
_geom_angle_atom_site_label_3
_geom_angle
_geom_angle_site_symmetry_1
_geom_angle_site_symmetry_3
N1 C1 C2 114.3(3) . .
N1 C1 N3 119.0(2) . .
C2 C1 N3 126.7(2) . .
C3 C2 C1 102.7(3) . .
C3 C2 H2 128.7 . .
C1 C2 H2 128.7 . .
N2 C3 C2 107.2(3) . .
N2 C3 H3 126.4 . .
C2 C3 H3 126.4 . .
N2 C4 C5 109.71(15) . .
N2 C4 C5 109.71(15) . 2_545
C5 C4 C5 112.5(2) . 2_545
N2 C4 H4 108.3 . .
C5 C4 H4 108.3 . .
C5 C4 H4 108.3 2_545 .
C4 C5 H5A 109.5 . .
C4 C5 H5B 109.5 . .
H5A C5 H5B 109.5 . .
C4 C5 H5C 109.5 . .
H5A C5 H5C 109.5 . .
H5B C5 H5C 109.5 . .
C1 N1 N2 102.9(2) . .
N1 N2 C3 112.9(2) . .
N1 N2 C4 119.2(2) . .
C3 N2 C4 127.9(2) . .
O1 N3 O2 124.0(2) . .
O1 N3 C1 117.5(2) . .
O2 N3 C1 118.5(2) . .

loop_
_geom_bond_atom_site_label_1
_geom_bond_atom_site_label_2
_geom_bond_distance
_geom_bond_site_symmetry_2
C1 N1 1.325(4) .
C1 C2 1.394(4) .
C1 N3 1.443(3) .
C2 C3 1.377(4) .
C2 H2 0.9500 .
C3 N2 1.355(4) .
C3 H3 0.9500 .
C4 N2 1.482(3) .
C4 C5 1.518(2) .
C4 C5 1.518(2) 2_545
C4 H4 1.0000 .
C5 H5A 0.9800 .
C5 H5B 0.9800 .
C5 H5C 0.9800 .
N1 N2 1.340(3) .
N3 O1 1.229(3) .
N3 O2 1.231(3) .

loop_
_geom_torsion_atom_site_label_1
_geom_torsion_atom_site_label_2
_geom_torsion_atom_site_label_3
_geom_torsion_atom_site_label_4
_geom_torsion
_geom_torsion_site_symmetry_1
N1 C1 C2 C3 0.000(1) .
N3 C1 C2 C3 180.000(1) .
C1 C2 C3 N2 0.000(1) .
C2 C1 N1 N2 0.000(1) .
N3 C1 N1 N2 180.000(1) .
C1 N1 N2 C3 0.000(1) .
C1 N1 N2 C4 180.000(0) .
C2 C3 N2 N1 0.000(1) .
C2 C3 N2 C4 180.000(1) .
C5 C4 N2 N1 -62.06(16) .
C5 C4 N2 N1 62.06(16) 2_545
C5 C4 N2 C3 117.94(16) .
C5 C4 N2 C3 -117.94(16) 2_545
N1 C1 N3 O1 180.000(1) .
C2 C1 N3 O1 0.000(1) .
N1 C1 N3 O2 0.000(1) .
C2 C1 N3 O2 180.000(1) .
